data_2312480
loop_
_publ_author_name
'Corfield, Peter W. R.'
'Elsayed, Ahmed'
'DaCunha, Tristan'
'Bender, Christopher'

_publ_section_title
;
 Crystal structures, electron spin resonance, and thermogravimetric
 analysis of three mixed-valence copper cyanide polymers.
;
_journal_coeditor_code DG3052
_journal_issue 6
_journal_name_full 'Acta crystallographica. Section C, Structural chemistry'
_journal_paper_doi 10.1107/S2053229624003371
_journal_volume 80
_journal_year 2024
_chemical_formula_iupac '[Cu3 (C N)4 (C2 H7 N1 O1)2]'
_chemical_formula_moiety 'C8 H14 Cu3 N6 O2'
_chemical_formula_sum 'C8 H14 Cu3 N6 O2'
_chemical_formula_weight 416.88
_chemical_name_systematic
;
Poly[bis(2-aminoethanol)tetra-\m-cyanido-tricopper(II)]
;
_space_group_crystal_system monoclinic
_space_group_IT_number 14
_space_group_name_Hall '-P 2ybc'
_space_group_name_H-M_alt 'P 1 21/c 1'
_atom_sites_solution_hydrogens mixed
_atom_sites_solution_primary heavy
_atom_sites_solution_secondary difmap
_audit_creation_method SHELXL-2018/3
_cell_angle_alpha 90
_cell_angle_beta 117.3580(10)
_cell_angle_gamma 90
_cell_formula_units_Z 2
_cell_length_a 9.5158(2)
_cell_length_b 8.8022(2)
_cell_length_c 9.3589(2)
_cell_measurement_reflns_used 2164
_cell_measurement_temperature 295(2)
_cell_measurement_theta_max 28.8
_cell_measurement_theta_min 1.0
_cell_volume 696.22(3)
_computing_cell_refinement
;
SCALEPACK (Otwinowski & Minor, 1997)
;
_computing_data_collection
;
KappaCCD Server Software (Nonius, 1997)
;
_computing_data_reduction
;
DENZO and SCALEPACK (Otwinowski & Minor,1997)
;
_computing_molecular_graphics
;
ORTEPIII (Burnett & Johnson, 1996) and ORTEP-3 for Windows (Farrugia,
2012)
;
_computing_publication_material
;
publCIF (Westrip, 2010)
;
_computing_structure_refinement
;
SHELXL2018 (Sheldrick, 2015<i>b</i>)
;
_computing_structure_solution
;
SHELXS97 (Sheldrick, 2008)
;
_diffrn_ambient_temperature 295(2)
_diffrn_detector_area_resol_mean 9
_diffrn_measured_fraction_theta_full 1.000
_diffrn_measured_fraction_theta_max 1.000
_diffrn_measurement_device_type 'Enraf-Nonius KappaCCD'
_diffrn_measurement_method 'combination of \w and \f scans'
_diffrn_radiation_monochromator graphite
_diffrn_radiation_type MoK\a
_diffrn_radiation_wavelength 0.7107
_diffrn_reflns_av_R_equivalents 0.046
_diffrn_reflns_av_unetI/netI 0.0222
_diffrn_reflns_limit_h_max 11
_diffrn_reflns_limit_h_min -11
_diffrn_reflns_limit_k_max 11
_diffrn_reflns_limit_k_min 0
_diffrn_reflns_limit_l_max 12
_diffrn_reflns_limit_l_min 0
_diffrn_reflns_number 27010
_diffrn_reflns_theta_full 25.241
_diffrn_reflns_theta_max 28.810
_diffrn_reflns_theta_min 2.410
_diffrn_source 'fine-focus sealed tube'
_exptl_absorpt_coefficient_mu 4.545
_exptl_absorpt_correction_T_max 0.59
_exptl_absorpt_correction_T_min 0.48
_exptl_absorpt_correction_type refdelf
_exptl_absorpt_process_details
;
(Otwinowski & Minor,1997)
;
_exptl_crystal_density_diffrn 1.989
_exptl_crystal_density_method 'not measured'
_exptl_crystal_description block
_exptl_crystal_F_000 414
_exptl_crystal_size_max 0.37
_exptl_crystal_size_mid 0.25
_exptl_crystal_size_min 0.22
_refine_diff_density_max 1.065
_refine_diff_density_min -0.533
_refine_ls_extinction_coef 0.0030(8)
_refine_ls_extinction_expression Fc^*^=kFc[1+0.001xFc^2^\l^3^/sin(2\q)]^-1/4^
_refine_ls_extinction_method
;
SHELXL2018 (Sheldrick, 2015<i>b</i>)
;
_refine_ls_goodness_of_fit_ref 1.156
_refine_ls_hydrogen_treatment mixed
_refine_ls_matrix_type full
_refine_ls_number_parameters 118
_refine_ls_number_reflns 1740
_refine_ls_number_restraints 26
_refine_ls_restrained_S_all 1.180
_refine_ls_R_factor_all 0.0570
_refine_ls_R_factor_gt 0.0236
_refine_ls_shift/su_max 0.006
_refine_ls_shift/su_mean 0.001
_refine_ls_structure_factor_coef Fsqd
_refine_ls_weighting_details 'w=1/[\s^2^(Fo^2^)+(0.0263P)^2^+0.6300P] where P=(Fo^2^+2Fc^2^)/3'
_refine_ls_weighting_scheme calc
_refine_ls_wR_factor_gt 0.0541
_refine_ls_wR_factor_ref 0.0769
_reflns_number_gt 1049
_reflns_number_total 1740
_reflns_threshold_expression 'I > 2\s(I)'
_cod_data_source_file dg3052.cif
_cod_data_source_block 3
_cod_original_sg_symbol_H-M 'P 21/c'
_cod_database_code 2312480
_shelx_space_group_comment
;
The symmetry employed for this shelxl refinement is uniquely defined
by the following loop, which should always be used as a source of
symmetry information in preference to the above space-group names.
They are only intended as comments.
;
_shelx_estimated_absorpt_t_min 0.284
_shelx_estimated_absorpt_t_max 0.435

loop_
_space_group_symop_operation_xyz
'x, y, z'
'x, -y+1/2, z+1/2'
'-x, -y, -z'
'-x, y-1/2, -z-1/2'

loop_
_atom_site_type_symbol
_atom_site_label
_atom_site_fract_x
_atom_site_fract_y
_atom_site_fract_z
_atom_site_U_iso_or_equiv
_atom_site_adp_type
_atom_site_calc_flag
_atom_site_occupancy
_atom_site_disorder_assembly
_atom_site_disorder_group
Cu Cu1 0.43137(4) -0.00194(4) -0.16664(4) 0.03507(14) Uani d 1 . .
Cu Cu2 0.000000 0.000000 0.000000 0.02951(14) Uani d 1 . .
C C1 0.2785(3) 0.0024(3) -0.0860(3) 0.0351(5) Uani d 1 . .
N N1 0.1773(3) 0.0056(3) -0.0525(3) 0.0369(5) Uani d 1 . .
C C2 0.5179(3) 0.3029(3) -0.2702(3) 0.0378(6) Uani d 0.5 . .
N N2 0.4816(3) 0.1875(3) -0.2405(3) 0.0398(6) Uani d 0.5 . .
N N2C 0.5179(3) 0.3029(3) -0.2702(3) 0.0378(6) Uani d 0.5 . .
C C2N 0.4816(3) 0.1875(3) -0.2405(3) 0.0398(6) Uani d 0.5 . .
O O11A 0.1498(19) -0.1514(11) 0.241(2) 0.0534(15) Uani d 0.643(14) A 1
H H11A 0.202(8) -0.226(5) 0.243(10) 0.051(15) Uiso d 0.643(14) A 1
C C12A 0.2544(10) -0.0467(8) 0.3618(7) 0.0484(19) Uani d 0.643(14) A 1
H H12A 0.290950 -0.088854 0.468798 0.073 Uiso calc 0.643(14) A 1
H H12B 0.345489 -0.023671 0.345150 0.073 Uiso calc 0.643(14) A 1
C C13A 0.1569(11) 0.0924(7) 0.3410(6) 0.0475(19) Uani d 0.643(14) A 1
H H13A 0.063915 0.066997 0.353403 0.071 Uiso calc 0.643(14) A 1
H H13B 0.217945 0.167214 0.421944 0.071 Uiso calc 0.643(14) A 1
N N14A 0.1096(3) 0.1541(3) 0.1812(3) 0.0448(6) Uani d 0.643(14) A 1
H H14A 0.195028 0.189574 0.176700 0.067 Uiso calc 0.643(14) A 1
H H14B 0.044412 0.232000 0.165357 0.067 Uiso calc 0.643(14) A 1
O O11B 0.143(4) -0.189(2) 0.249(4) 0.0534(15) Uani d 0.357(14) A 2
H H11B 0.220(11) -0.197(13) 0.232(17) 0.051(15) Uiso d 0.357(14) A 2
C C12B 0.171(2) -0.0648(17) 0.3598(13) 0.058(3) Uani d 0.357(14) A 2
H H12C 0.241443 -0.100736 0.467296 0.087 Uiso calc 0.357(14) A 2
H H12D 0.071231 -0.039347 0.358141 0.087 Uiso calc 0.357(14) A 2
C C13B 0.2362(19) 0.0704(15) 0.3333(12) 0.050(3) Uani d 0.357(14) A 2
H H13C 0.327766 0.046259 0.317901 0.075 Uiso calc 0.357(14) A 2
H H13D 0.270322 0.136169 0.426513 0.075 Uiso calc 0.357(14) A 2
N N14B 0.1096(3) 0.1541(3) 0.1812(3) 0.0448(6) Uani d 0.357(14) A 2
H H14C 0.155966 0.225597 0.150299 0.067 Uiso calc 0.357(14) A 2
H H14D 0.038556 0.198626 0.204402 0.067 Uiso calc 0.357(14) A 2

loop_
_atom_site_aniso_label
_atom_site_aniso_U_11
_atom_site_aniso_U_22
_atom_site_aniso_U_33
_atom_site_aniso_U_12
_atom_site_aniso_U_13
_atom_site_aniso_U_23
Cu1 0.0384(2) 0.0342(2) 0.0408(2) 0.00048(17) 0.02519(16) 0.00040(16)
Cu2 0.0272(2) 0.0342(2) 0.0311(2) -0.0012(2) 0.01687(18) -0.0013(2)
C1 0.0394(13) 0.0296(13) 0.0433(14) -0.0010(14) 0.0250(12) -0.0014(13)
N1 0.0327(11) 0.0432(13) 0.0388(12) -0.0015(12) 0.0197(10) -0.0033(11)
C2 0.0401(15) 0.0334(14) 0.0416(15) 0.0005(11) 0.0203(12) 0.0064(11)
N2 0.0392(15) 0.0414(16) 0.0399(14) 0.0027(12) 0.0190(12) 0.0056(12)
N2C 0.0401(15) 0.0334(14) 0.0416(15) 0.0005(11) 0.0203(12) 0.0064(11)
C2N 0.0392(15) 0.0414(16) 0.0399(14) 0.0027(12) 0.0190(12) 0.0056(12)
O11A 0.061(2) 0.022(5) 0.081(3) 0.013(4) 0.0363(17) 0.018(5)
C12A 0.039(3) 0.059(3) 0.041(3) 0.011(3) 0.013(2) 0.002(2)
C13A 0.048(4) 0.060(3) 0.034(2) 0.010(3) 0.018(2) -0.004(2)
N14A 0.0484(14) 0.0414(14) 0.0500(15) -0.0048(12) 0.0274(12) -0.0040(12)
O11B 0.061(2) 0.022(5) 0.081(3) 0.013(4) 0.0363(17) 0.018(5)
C12B 0.051(5) 0.097(6) 0.042(4) -0.021(4) 0.035(4) -0.010(4)
C13B 0.046(5) 0.054(5) 0.044(4) -0.007(4) 0.015(4) -0.008(4)
N14B 0.0484(14) 0.0414(14) 0.0500(15) -0.0048(12) 0.0274(12) -0.0040(12)

loop_
_atom_type_symbol
_atom_type_description
_atom_type_scat_dispersion_real
_atom_type_scat_dispersion_imag
_atom_type_scat_source
Cu Cu 0.3201 1.2651 'International Tables Vol C Tables 4.2.6.8 and 6.1.1.4'
O O 0.0106 0.0060 'International Tables Vol C Tables 4.2.6.8 and 6.1.1.4'
N N 0.0061 0.0033 'International Tables Vol C Tables 4.2.6.8 and 6.1.1.4'
C C 0.0033 0.0016 'International Tables Vol C Tables 4.2.6.8 and 6.1.1.4'
H H 0.0000 0.0000 'International Tables Vol C Tables 4.2.6.8 and 6.1.1.4'

loop_
_geom_angle_atom_site_label_1
_geom_angle_atom_site_label_2
_geom_angle_atom_site_label_3
_geom_angle_site_symmetry_1
_geom_angle_site_symmetry_3
_geom_angle
_geom_angle_publ_flag
C1 Cu1 N2 . . 118.41(12) ?
C1 Cu1 C2 . 4_655 118.33(12) ?
N2 Cu1 C2 . 4_655 120.78(11) ?
C1 Cu1 Cu1 . 3_655 66.96(9) ?
N2 Cu1 Cu1 . 3_655 108.86(8) ?
C2 Cu1 Cu1 4_655 3_655 107.33(8) ?
N1 Cu2 N1 . 3 180.0 ?
N1 Cu2 N14A . 3 88.76(10) ?
N1 Cu2 N14A 3 3 91.24(10) ?
N1 Cu2 N14A . . 91.24(10) ?
N1 Cu2 N14A 3 . 88.76(10) ?
N14A Cu2 N14A 3 . 180.0 ?
N1 Cu2 N14B . . 91.24(10) ?
N1 Cu2 N14B 3 . 88.76(10) ?
N1 Cu2 O11B . 3 85.3(7) ?
N1 Cu2 O11B 3 3 94.7(7) ?
N14A Cu2 O11B 3 3 80.1(7) ?
N14A Cu2 O11B . 3 99.9(7) ?
N14B Cu2 O11B . 3 99.9(7) ?
N1 Cu2 O11B . . 94.7(7) ?
N1 Cu2 O11B 3 . 85.3(7) ?
N14B Cu2 O11B . . 80.1(7) ?
O11B Cu2 O11B 3 . 180.0 ?
N1 Cu2 O11A . . 92.4(4) ?
N1 Cu2 O11A 3 . 87.6(4) ?
N14A Cu2 O11A 3 . 105.3(3) ?
N14A Cu2 O11A . . 74.7(3) ?
N1 C1 Cu1 . . 173.7(3) ?
N1 C1 Cu1 . 3_655 114.4(2) ?
Cu1 C1 Cu1 . 3_655 71.84(9) ?
C1 N1 Cu2 . . 176.9(2) ?
N2 C2 Cu1 . 4_665 176.5(3) ?
C2 N2 Cu1 . . 174.0(3) ?
C12A O11A Cu2 . . 106.0(5) ?
C12A O11A H11A . . 108(6) ?
Cu2 O11A H11A . . 123(6) ?
C13A C12A O11A . . 104.9(8) ?
C13A C12A H12A . . 110.8 ?
O11A C12A H12A . . 110.8 ?
C13A C12A H12B . . 110.8 ?
O11A C12A H12B . . 110.8 ?
H12A C12A H12B . . 108.8 ?
N14A C13A C12A . . 108.7(6) ?
N14A C13A H13A . . 109.9 ?
C12A C13A H13A . . 109.9 ?
N14A C13A H13B . . 109.9 ?
C12A C13A H13B . . 109.9 ?
H13A C13A H13B . . 108.3 ?
C13A N14A Cu2 . . 113.8(3) ?
C13A N14A H14A . . 108.8 ?
Cu2 N14A H14A . . 108.8 ?
C13A N14A H14B . . 108.8 ?
Cu2 N14A H14B . . 108.8 ?
H14A N14A H14B . . 107.7 ?
C12B O11B Cu2 . . 90.3(10) ?
C12B O11B H11B . . 109(10) ?
Cu2 O11B H11B . . 91(9) ?
O11B C12B C13B . . 117.6(14) ?
O11B C12B H12C . . 107.9 ?
C13B C12B H12C . . 107.9 ?
O11B C12B H12D . . 107.9 ?
C13B C12B H12D . . 107.9 ?
H12C C12B H12D . . 107.2 ?
C12B C13B N14B . . 109.9(12) ?
C12B C13B H13C . . 109.7 ?
N14B C13B H13C . . 109.7 ?
C12B C13B H13D . . 109.7 ?
N14B C13B H13D . . 109.7 ?
H13C C13B H13D . . 108.2 ?
C13B N14B Cu2 . . 109.2(5) ?
C13B N14B H14C . . 109.8 ?
Cu2 N14B H14C . . 109.8 ?
C13B N14B H14D . . 109.8 ?
Cu2 N14B H14D . . 109.8 ?
H14C N14B H14D . . 108.3 ?

loop_
_geom_bond_atom_site_label_1
_geom_bond_atom_site_label_2
_geom_bond_site_symmetry_2
_geom_bond_distance
_geom_bond_publ_flag
Cu1 C1 . 1.922(3) ?
Cu1 N2 . 1.947(3) ?
Cu1 C2 4_655 1.949(3) ?
Cu1 Cu1 3_655 2.7734(7) ?
Cu2 N1 . 1.963(2) ?
Cu2 N14A . 2.044(2) ?
Cu2 N14B . 2.044(2) ?
Cu2 O11B . 2.67(3) ?
Cu2 O11A . 2.439(14) ?
C1 N1 . 1.142(4) ?
C2 N2 . 1.147(4) ?
O11A C12A . 1.442(17) ?
O11A H11A . 0.817(10) ?
C12A C13A . 1.494(11) ?
C12A H12A . 0.9700 ?
C12A H12B . 0.9700 ?
C13A N14A . 1.454(6) ?
C13A H13A . 0.9700 ?
C13A H13B . 0.9700 ?
N14A H14A . 0.8900 ?
N14A H14B . 0.8900 ?
O11B C12B . 1.44(3) ?
O11B H11B . 0.819(10) ?
C12B C13B . 1.41(2) ?
C12B H12C . 0.9700 ?
C12B H12D . 0.9700 ?
C13B N14B . 1.563(12) ?
C13B H13C . 0.9700 ?
C13B H13D . 0.9700 ?
N14B H14C . 0.8900 ?
N14B H14D . 0.8900 ?

loop_
_geom_hbond_atom_site_label_D
_geom_hbond_atom_site_label_H
_geom_hbond_atom_site_label_A
_geom_hbond_site_symmetry_A
_geom_hbond_distance_DH
_geom_hbond_distance_HA
_geom_hbond_distance_DA
_geom_hbond_angle_DHA
_geom_hbond_publ_flag
N14B H14D O11B 4_566 0.89 2.20 3.09(3) 177.5 yes
O11B H11B N2C 3_655 0.819(10) 2.53(6) 3.30(3) 156(11) yes
